data_7048677
loop_
_publ_author_name
'Wang, Tao'
'Wu, Botao'
'Guo, Weijie'
'Wu, Shutao'
'Zhang, Huiqing'
'Dang, Yanfeng'
'Wang, Jianhui'

_publ_section_title
;
 Synthesis, catalysis, and DFT study of a ruthenium carbene complex
 bearing a 1,2-dicarbadodecaborane (12)-1,2-dithiolate ligand.
;
_journal_issue 8
_journal_name_full 'Dalton transactions (Cambridge, England : 2003)'
_journal_page_first 2646
_journal_page_last 2656
_journal_paper_doi 10.1039/c8dt04290j
_journal_volume 48
_journal_year 2019
_chemical_formula_moiety 'C33 H49 B10 N2 O Ru S2, C H2 Cl2'
_chemical_formula_sum 'C34 H51 B10 Cl2 N2 O Ru S2'
_chemical_formula_weight 847.96
_space_group_crystal_system monoclinic
_space_group_IT_number 14
_space_group_name_Hall '-P 2yn'
_space_group_name_H-M_alt 'P 1 21/n 1'
_symmetry_space_group_name_Hall '-P 2yn'
_symmetry_space_group_name_H-M 'P 1 21/n 1'
_atom_sites_solution_hydrogens geom
_audit_block_doi 10.5517/ccdc.csd.cc1mh44d
_audit_creation_date 2016-03-16
_audit_creation_method
;
Olex2 1.2
(compiled 2015.09.30 svn.r3233 for OlexSys, GUI svn.r5103)
;
_audit_update_record
;
2017-10-17 deposited with the CCDC.
2019-01-21 downloaded from the CCDC.
;
_cell_angle_alpha 90
_cell_angle_beta 104.9977(12)
_cell_angle_gamma 90
_cell_formula_units_Z 4
_cell_length_a 11.21465(12)
_cell_length_b 21.5494(2)
_cell_length_c 17.6658(2)
_cell_measurement_reflns_used 10205
_cell_measurement_temperature 99.99(10)
_cell_measurement_theta_max 73.9190
_cell_measurement_theta_min 4.2030
_cell_volume 4123.85(8)
_computing_cell_refinement 'CrysAlisPro 1.171.38.41 (Rigaku OD, 2015)'
_computing_data_collection 'CrysAlisPro 1.171.38.41 (Rigaku OD, 2015)'
_computing_data_reduction 'CrysAlisPro 1.171.38.41 (Rigaku OD, 2015)'
_computing_molecular_graphics 'Olex2 (Dolomanov et al., 2009)'
_computing_publication_material 'Olex2 (Dolomanov et al., 2009)'
_computing_structure_refinement 'ShelXL (Sheldrick, 2015)'
_computing_structure_solution 'ShelXT (Sheldrick, 2015)'
_diffrn_ambient_environment N~2~
_diffrn_ambient_temperature 99.99(10)
_diffrn_detector 'CCD plate'
_diffrn_detector_area_resol_mean 5.2740
_diffrn_detector_type AtlasS2
_diffrn_measured_fraction_theta_full 0.999
_diffrn_measured_fraction_theta_max 0.999
_diffrn_measurement_details
;
List of Runs (angles in degrees, time in seconds):

  # Type    Start    End  Width  t~exp~   \w     \q     \k     \f   Frames
#--------------------------------------------------------------------------
  1  \w     92.00 124.00   1.00    1.00    --  107.08  30.00   0.00   32
  2  \w     89.00 173.00   1.00    1.00    --  107.08  61.00  90.00   84
  3  \w     95.00 175.00   1.00    1.00    --  107.08 125.00 -90.00   80
  4  \w    137.00 177.00   1.00    1.00    --  107.08  45.00-150.00   40
  5  \w     88.00 116.00   1.00    1.00    --   41.49  38.00-120.00   28
  6  \w     35.00 135.00   1.00    1.00    --  107.08 -61.00   0.00  100
  7  \w     87.00 116.00   1.00    1.00    --  107.08-125.00-120.00   29
  8  \w     71.00 108.00   1.00    1.00    --  107.08 -95.00 -90.00   37
  9  \w     46.00  72.00   1.00    1.00    --  107.08-125.00-120.00   26
 10  \w     35.00  68.00   1.00    1.00    --  107.08 -95.00   0.00   33
 11  \w    -31.00  17.00   1.00    1.00    --  -41.49  38.00  30.00   48
 12  \w    -95.00 -36.00   1.00    1.00    --  -41.49 125.00  30.00   59
 13  \w   -100.00 -17.00   1.00    1.00    --  -41.49 -38.00  90.00   83
;
_diffrn_measurement_device 'four-circle diffractometer'
_diffrn_measurement_device_type 'SuperNova, Dual, Cu at zero, AtlasS2'
_diffrn_measurement_method '\w scans'
_diffrn_orient_matrix_type 'CrysAlisPro convention (1999,Acta A55,543-557)'
_diffrn_orient_matrix_UB_11 0.0775323000
_diffrn_orient_matrix_UB_12 0.0239666000
_diffrn_orient_matrix_UB_13 -0.0543235000
_diffrn_orient_matrix_UB_21 -0.0314730000
_diffrn_orient_matrix_UB_22 0.0672980000
_diffrn_orient_matrix_UB_23 0.0169764000
_diffrn_orient_matrix_UB_31 0.1149791000
_diffrn_orient_matrix_UB_32 0.0022991000
_diffrn_orient_matrix_UB_33 0.0700890000
_diffrn_radiation_monochromator mirror
_diffrn_radiation_probe x-ray
_diffrn_radiation_type CuK\a
_diffrn_radiation_wavelength 1.54184
_diffrn_reflns_av_R_equivalents 0.0356
_diffrn_reflns_av_unetI/netI 0.0436
_diffrn_reflns_Laue_measured_fraction_full 0.999
_diffrn_reflns_Laue_measured_fraction_max 0.999
_diffrn_reflns_limit_h_max 13
_diffrn_reflns_limit_h_min -13
_diffrn_reflns_limit_k_max 25
_diffrn_reflns_limit_k_min -25
_diffrn_reflns_limit_l_max 21
_diffrn_reflns_limit_l_min -15
_diffrn_reflns_number 15950
_diffrn_reflns_point_group_measured_fraction_full 0.999
_diffrn_reflns_point_group_measured_fraction_max 0.999
_diffrn_reflns_theta_full 67.077
_diffrn_reflns_theta_max 67.077
_diffrn_reflns_theta_min 4.103
_diffrn_source 'micro-focus sealed X-ray tube'
_diffrn_source_type 'SuperNova (Cu) X-ray Source'
_exptl_absorpt_coefficient_mu 5.439
_exptl_absorpt_correction_T_max 1.00000
_exptl_absorpt_correction_T_min 0.44844
_exptl_absorpt_correction_type multi-scan
_exptl_absorpt_process_details
;
CrysAlisPro 1.171.38.41 (Rigaku Oxford Diffraction, 2015)
Empirical absorption correction using spherical harmonics,
 implemented in SCALE3 ABSPACK scaling algorithm.
;
_exptl_crystal_colour brown
_exptl_crystal_colour_primary brown
_exptl_crystal_density_diffrn 1.366
_exptl_crystal_description block
_exptl_crystal_F_000 1748
_exptl_crystal_size_max 0.25
_exptl_crystal_size_mid 0.24
_exptl_crystal_size_min 0.22
_refine_diff_density_max 1.359
_refine_diff_density_min -0.902
_refine_diff_density_rms 0.086
_refine_ls_extinction_method none
_refine_ls_goodness_of_fit_ref 1.043
_refine_ls_hydrogen_treatment constr
_refine_ls_matrix_type full
_refine_ls_number_parameters 477
_refine_ls_number_reflns 7363
_refine_ls_number_restraints 0
_refine_ls_restrained_S_all 1.043
_refine_ls_R_factor_all 0.0408
_refine_ls_R_factor_gt 0.0367
_refine_ls_shift/su_max 0.001
_refine_ls_shift/su_mean 0.000
_refine_ls_structure_factor_coef Fsqd
_refine_ls_weighting_details 'w=1/[\s^2^(Fo^2^)+(0.0481P)^2^+3.9331P] where P=(Fo^2^+2Fc^2^)/3'
_refine_ls_weighting_scheme calc
_refine_ls_wR_factor_gt 0.0929
_refine_ls_wR_factor_ref 0.0977
_reflns_Friedel_coverage 0.000
_reflns_number_gt 6640
_reflns_number_total 7363
_reflns_threshold_expression 'I > 2\s(I)'
_cod_data_source_file c8dt04290j2.cif
_cod_data_source_block a160315a
_cod_depositor_comments 'Adding full bibliography for 7048677.cif.'
_cod_original_cell_volume 4123.86(8)
_cod_database_code 7048677
_shelx_space_group_comment
;
The symmetry employed for this shelxl refinement is uniquely defined
by the following loop, which should always be used as a source of
symmetry information in preference to the above space-group names.
They are only intended as comments.
;
_reflns_odcompleteness_completeness 99.95
_reflns_odcompleteness_iscentric 1
_reflns_odcompleteness_theta 66.97
_olex2_refinement_description
;
1. Fixed Uiso
 At 1.2 times of:
  All B(H) groups, All C(H) groups, All C(H,H) groups
 At 1.5 times of:
  All C(H,H,H) groups
2.a Ternary CH refined with riding coordinates:
 C29(H29)
2.b Secondary CH2 refined with riding coordinates:
 C10(H10A,H10B), C11(H11A,H11B), C22(H22A,H22B), C32(H32A,H32B)
2.c Aromatic/amide H refined with riding coordinates:
 C3(H3), C5(H5), C15(H15), C17(H17), C25(H25), C26(H26), C27(H27), C28(H28)
2.d Idealised Me refined as rotating group:
 C7(H7A,H7B,H7C), C8(H8A,H8B,H8C), C9(H9A,H9B,H9C), C19(H19A,H19B,H19C),
 C20(H20A,H20B,H20C), C21(H21A,H21B,H21C), C30(H30A,H30B,H30C), C31(H31A,H31B,
 H31C)
2.e Boron cage BH refined with riding coordinates:
 B1(H1), B2(H2), B3(H3A), B4(H4), B5(H5A), B6(H6), B7(H7), B8(H8), B9(H9),
 B016(H016)
;
_shelx_shelxl_version_number 2014/7
_olex2_date_sample_data_collection 2016-03-15
_olex2_submission_special_instructions 'No special instructions were received'
_oxdiff_exptl_absorpt_empirical_details
;
Empirical correction (ABSPACK) includes:
- Absorption correction using spherical harmonics
- Frame scaling
;
_oxdiff_exptl_absorpt_empirical_full_max 1.542
_oxdiff_exptl_absorpt_empirical_full_min 0.693

loop_
_space_group_symop_operation_xyz
'x, y, z'
'-x+1/2, y+1/2, -z+1/2'
'-x, -y, -z'
'x-1/2, -y-1/2, z-1/2'

loop_
_atom_site_label
_atom_site_type_symbol
_atom_site_fract_x
_atom_site_fract_y
_atom_site_fract_z
_atom_site_U_iso_or_equiv
_atom_site_adp_type
_atom_site_occupancy
_atom_site_site_symmetry_order
_atom_site_calc_flag
_atom_site_refinement_flags_posn
Ru1 Ru 0.37215(2) 0.27984(2) 0.56267(2) 0.01101(8) Uani 1 1 d .
S1 S 0.42842(6) 0.37451(3) 0.52555(4) 0.01356(14) Uani 1 1 d .
S2 S 0.34451(6) 0.32005(3) 0.67886(4) 0.01517(14) Uani 1 1 d .
O1 O 0.34433(17) 0.18232(9) 0.60743(11) 0.0172(4) Uani 1 1 d .
N1 N 0.3557(2) 0.23057(12) 0.39520(14) 0.0202(5) Uani 1 1 d .
N2 N 0.1999(2) 0.28815(11) 0.40172(13) 0.0149(5) Uani 1 1 d .
C1 C 0.4660(2) 0.19353(15) 0.41317(16) 0.0185(6) Uani 1 1 d .
C2 C 0.5774(3) 0.22011(14) 0.40805(16) 0.0193(6) Uani 1 1 d .
C3 C 0.6807(3) 0.18117(16) 0.42074(17) 0.0230(6) Uani 1 1 d .
H3 H 0.7560 0.1978 0.4179 0.028 Uiso 1 1 calc R
C4 C 0.6744(3) 0.11857(16) 0.43739(17) 0.0249(7) Uani 1 1 d .
C5 C 0.5615(3) 0.09390(15) 0.44193(17) 0.0247(7) Uani 1 1 d .
H5 H 0.5564 0.0520 0.4534 0.030 Uiso 1 1 calc R
C6 C 0.4562(3) 0.13077(15) 0.42967(17) 0.0222(6) Uani 1 1 d .
C7 C 0.5869(3) 0.28788(15) 0.39069(18) 0.0235(7) Uani 1 1 d .
H7A H 0.6711 0.2980 0.3928 0.035 Uiso 1 1 calc GR
H7B H 0.5600 0.3121 0.4288 0.035 Uiso 1 1 calc GR
H7C H 0.5357 0.2969 0.3393 0.035 Uiso 1 1 calc GR
C8 C 0.7882(3) 0.07735(18) 0.4533(2) 0.0344(8) Uani 1 1 d .
H8A H 0.8417 0.0910 0.4221 0.052 Uiso 1 1 calc GR
H8B H 0.7636 0.0352 0.4400 0.052 Uiso 1 1 calc GR
H8C H 0.8311 0.0797 0.5078 0.052 Uiso 1 1 calc GR
C9 C 0.3347(3) 0.10277(16) 0.4336(2) 0.0287(7) Uani 1 1 d .
H9A H 0.3063 0.1228 0.4743 0.043 Uiso 1 1 calc GR
H9B H 0.3455 0.0592 0.4449 0.043 Uiso 1 1 calc GR
H9C H 0.2749 0.1084 0.3843 0.043 Uiso 1 1 calc GR
C10 C 0.2850(3) 0.23660(18) 0.31224(18) 0.0295(8) Uani 1 1 d .
H10A H 0.2701 0.1964 0.2868 0.035 Uiso 1 1 calc R
H10B H 0.3276 0.2630 0.2833 0.035 Uiso 1 1 calc R
C11 C 0.1652(3) 0.26628(16) 0.31957(17) 0.0221(6) Uani 1 1 d .
H11A H 0.1409 0.3005 0.2832 0.027 Uiso 1 1 calc R
H11B H 0.0986 0.2362 0.3108 0.027 Uiso 1 1 calc R
C12 C 0.3060(2) 0.26273(13) 0.44419(16) 0.0140(5) Uani 1 1 d .
C13 C 0.1088(2) 0.31899(14) 0.43247(15) 0.0148(6) Uani 1 1 d .
C14 C 0.0896(3) 0.38283(14) 0.42006(17) 0.0193(6) Uani 1 1 d .
C15 C -0.0044(3) 0.41050(14) 0.44669(17) 0.0221(6) Uani 1 1 d .
H15 H -0.0177 0.4530 0.4395 0.027 Uiso 1 1 calc R
C16 C -0.0788(3) 0.37692(15) 0.48345(17) 0.0229(7) Uani 1 1 d .
C17 C -0.0595(2) 0.31335(15) 0.49260(16) 0.0206(6) Uani 1 1 d .
H17 H -0.1092 0.2903 0.5169 0.025 Uiso 1 1 calc R
C18 C 0.0322(3) 0.28325(13) 0.46644(17) 0.0174(6) Uani 1 1 d .
C19 C 0.1645(3) 0.42118(15) 0.3787(2) 0.0287(7) Uani 1 1 d .
H19A H 0.2431 0.4304 0.4141 0.043 Uiso 1 1 calc GR
H19B H 0.1216 0.4592 0.3610 0.043 Uiso 1 1 calc GR
H19C H 0.1768 0.3986 0.3345 0.043 Uiso 1 1 calc GR
C20 C -0.1802(3) 0.40796(19) 0.5115(2) 0.0357(8) Uani 1 1 d .
H20A H -0.1641 0.4517 0.5173 0.053 Uiso 1 1 calc GR
H20B H -0.1830 0.3907 0.5611 0.053 Uiso 1 1 calc GR
H20C H -0.2579 0.4013 0.4740 0.053 Uiso 1 1 calc GR
C21 C 0.0438(3) 0.21363(14) 0.4719(2) 0.0246(7) Uani 1 1 d .
H21A H 0.0062 0.1956 0.4217 0.037 Uiso 1 1 calc GR
H21B H 0.0031 0.1985 0.5098 0.037 Uiso 1 1 calc GR
H21C H 0.1295 0.2024 0.4876 0.037 Uiso 1 1 calc GR
C22 C 0.5276(2) 0.24751(13) 0.57863(15) 0.0153(6) Uani 1 1 d .
H22A H 0.5490 0.2491 0.5289 0.018 Uiso 1 1 calc R
H22B H 0.5836 0.2753 0.6140 0.018 Uiso 1 1 calc R
C23 C 0.5537(3) 0.18535(13) 0.60912(16) 0.0168(6) Uani 1 1 d .
C24 C 0.4564(3) 0.15066(14) 0.62423(16) 0.0174(6) Uani 1 1 d .
C25 C 0.4727(3) 0.08967(15) 0.64913(18) 0.0248(6) Uani 1 1 d .
H25 H 0.4068 0.0667 0.6571 0.030 Uiso 1 1 calc R
C26 C 0.5893(3) 0.06329(15) 0.66198(19) 0.0286(7) Uani 1 1 d .
H26 H 0.6013 0.0223 0.6789 0.034 Uiso 1 1 calc R
C27 C 0.6882(3) 0.09708(16) 0.64996(18) 0.0257(7) Uani 1 1 d .
H27 H 0.7660 0.0791 0.6596 0.031 Uiso 1 1 calc R
C28 C 0.6705(3) 0.15771(15) 0.62351(16) 0.0198(6) Uani 1 1 d .
H28 H 0.7367 0.1803 0.6152 0.024 Uiso 1 1 calc R
C29 C 0.2549(3) 0.17073(14) 0.65481(18) 0.0225(6) Uani 1 1 d .
H29 H 0.1979 0.2060 0.6453 0.027 Uiso 1 1 calc R
C30 C 0.1765(3) 0.11333(16) 0.6270(2) 0.0324(8) Uani 1 1 d .
H30A H 0.1618 0.1095 0.5712 0.049 Uiso 1 1 calc GR
H30B H 0.0992 0.1172 0.6403 0.049 Uiso 1 1 calc GR
H30C H 0.2193 0.0772 0.6519 0.049 Uiso 1 1 calc GR
C31 C 0.3163(3) 0.17061(16) 0.74219(19) 0.0291(7) Uani 1 1 d .
H31A H 0.3629 0.1331 0.7560 0.044 Uiso 1 1 calc GR
H31B H 0.2542 0.1730 0.7707 0.044 Uiso 1 1 calc GR
H31C H 0.3705 0.2057 0.7551 0.044 Uiso 1 1 calc GR
C33 C 0.4119(2) 0.39535(13) 0.68737(15) 0.0131(5) Uani 1 1 d .
C34 C 0.4563(2) 0.42223(12) 0.61104(15) 0.0120(5) Uani 1 1 d .
B1 B 0.5688(3) 0.39842(15) 0.69263(17) 0.0143(6) Uani 1 1 d .
H1 H 0.6280 0.3575 0.6943 0.017 Uiso 1 1 calc R
B2 B 0.5875(3) 0.46644(15) 0.64108(18) 0.0153(6) Uani 1 1 d .
H2 H 0.6598 0.4697 0.6094 0.018 Uiso 1 1 calc R
B3 B 0.4394(3) 0.50118(14) 0.60388(18) 0.0149(6) Uani 1 1 d .
H3A H 0.4163 0.5267 0.5481 0.018 Uiso 1 1 calc R
B4 B 0.3278(3) 0.45526(15) 0.63324(19) 0.0164(6) Uani 1 1 d .
H4 H 0.2324 0.4509 0.5968 0.020 Uiso 1 1 calc R
B5 B 0.3627(3) 0.45479(15) 0.73662(18) 0.0166(6) Uani 1 1 d .
H5A H 0.2897 0.4501 0.7675 0.020 Uiso 1 1 calc R
B6 B 0.5111(3) 0.41993(15) 0.77359(18) 0.0157(6) Uani 1 1 d .
H6 H 0.5335 0.3929 0.8283 0.019 Uiso 1 1 calc R
B7 B 0.6220(3) 0.46710(15) 0.74476(19) 0.0176(6) Uani 1 1 d .
H7 H 0.7173 0.4714 0.7812 0.021 Uiso 1 1 calc R
B8 B 0.5429(3) 0.53119(15) 0.69005(19) 0.0176(6) Uani 1 1 d .
H8 H 0.5867 0.5769 0.6908 0.021 Uiso 1 1 calc R
B9 B 0.4957(3) 0.50208(15) 0.77276(19) 0.0190(7) Uani 1 1 d .
H9 H 0.5092 0.5289 0.8273 0.023 Uiso 1 1 calc R
B016 B 0.3824(3) 0.52352(16) 0.68543(19) 0.0187(7) Uani 1 1 d .
H016 H 0.3227 0.5643 0.6834 0.022 Uiso 1 1 calc R
Cl1 Cl 0.00375(8) 0.27634(4) 0.69221(5) 0.0375(2) Uani 1 1 d .
Cl2 Cl -0.06240(9) 0.40230(5) 0.72538(5) 0.0453(2) Uani 1 1 d .
C32 C 0.0530(3) 0.35427(18) 0.7052(2) 0.0359(8) Uani 1 1 d .
H32A H 0.1269 0.3568 0.7482 0.043 Uiso 1 1 calc R
H32B H 0.0734 0.3688 0.6581 0.043 Uiso 1 1 calc R

loop_
_atom_site_aniso_label
_atom_site_aniso_U_11
_atom_site_aniso_U_22
_atom_site_aniso_U_33
_atom_site_aniso_U_23
_atom_site_aniso_U_13
_atom_site_aniso_U_12
Ru1 0.00819(11) 0.01062(12) 0.01490(12) -0.00067(7) 0.00419(8) -0.00047(7)
S1 0.0148(3) 0.0124(3) 0.0148(3) -0.0009(2) 0.0061(2) -0.0018(2)
S2 0.0158(3) 0.0137(3) 0.0191(3) -0.0002(3) 0.0100(3) -0.0027(3)
O1 0.0133(9) 0.0138(10) 0.0261(10) 0.0016(8) 0.0078(8) -0.0005(8)
N1 0.0106(11) 0.0309(14) 0.0184(12) -0.0073(10) 0.0024(9) 0.0040(10)
N2 0.0086(10) 0.0211(13) 0.0147(11) -0.0034(9) 0.0024(9) 0.0006(9)
C1 0.0116(13) 0.0288(17) 0.0144(13) -0.0085(12) 0.0020(10) 0.0047(12)
C2 0.0143(14) 0.0297(17) 0.0136(13) -0.0066(11) 0.0030(11) 0.0042(12)
C3 0.0123(13) 0.0347(18) 0.0226(14) -0.0054(13) 0.0057(11) 0.0022(13)
C4 0.0186(14) 0.0344(18) 0.0210(14) -0.0074(13) 0.0036(12) 0.0086(13)
C5 0.0254(15) 0.0242(16) 0.0231(15) -0.0081(13) 0.0038(12) 0.0051(13)
C6 0.0160(13) 0.0290(17) 0.0210(14) -0.0118(12) 0.0034(11) -0.0002(13)
C7 0.0176(14) 0.0307(18) 0.0223(15) -0.0019(13) 0.0052(12) 0.0019(13)
C8 0.0241(16) 0.040(2) 0.0380(19) -0.0052(16) 0.0055(14) 0.0140(15)
C9 0.0187(14) 0.0320(18) 0.0358(17) -0.0134(15) 0.0075(13) -0.0046(14)
C10 0.0159(14) 0.050(2) 0.0201(15) -0.0095(15) 0.0000(12) 0.0083(15)
C11 0.0122(13) 0.0355(18) 0.0171(14) -0.0052(13) 0.0009(11) 0.0036(13)
C12 0.0090(12) 0.0134(13) 0.0200(13) -0.0003(11) 0.0046(10) -0.0022(11)
C13 0.0097(11) 0.0203(15) 0.0143(12) -0.0036(11) 0.0027(10) 0.0019(11)
C14 0.0146(13) 0.0196(15) 0.0195(13) -0.0019(12) -0.0028(11) 0.0013(12)
C15 0.0192(14) 0.0189(15) 0.0238(15) -0.0049(12) -0.0025(12) 0.0040(12)
C16 0.0160(13) 0.0321(18) 0.0186(14) -0.0071(12) 0.0006(11) 0.0083(13)
C17 0.0122(12) 0.0302(17) 0.0200(14) 0.0034(12) 0.0053(11) 0.0024(12)
C18 0.0097(13) 0.0217(16) 0.0190(14) 0.0001(11) 0.0004(11) 0.0027(11)
C19 0.0247(15) 0.0235(17) 0.0354(17) 0.0093(14) 0.0034(13) 0.0005(13)
C20 0.0273(16) 0.046(2) 0.0316(17) -0.0054(16) 0.0042(14) 0.0226(16)
C21 0.0138(14) 0.0212(16) 0.0395(18) 0.0047(13) 0.0083(13) -0.0001(12)
C22 0.0140(13) 0.0192(15) 0.0130(12) -0.0033(11) 0.0039(10) 0.0014(11)
C23 0.0161(13) 0.0183(14) 0.0159(13) -0.0019(11) 0.0038(11) 0.0014(11)
C24 0.0156(13) 0.0188(15) 0.0169(13) 0.0005(11) 0.0029(11) 0.0043(11)
C25 0.0264(15) 0.0180(15) 0.0307(16) 0.0047(13) 0.0088(13) 0.0003(13)
C26 0.0327(17) 0.0194(16) 0.0325(17) 0.0071(13) 0.0061(14) 0.0083(14)
C27 0.0210(15) 0.0297(18) 0.0249(15) 0.0033(13) 0.0030(12) 0.0110(13)
C28 0.0164(13) 0.0251(16) 0.0180(13) -0.0021(12) 0.0043(11) 0.0039(12)
C29 0.0189(14) 0.0170(15) 0.0356(17) 0.0019(13) 0.0146(13) -0.0007(12)
C30 0.0226(16) 0.0225(17) 0.053(2) 0.0104(15) 0.0118(15) -0.0071(14)
C31 0.0381(18) 0.0261(17) 0.0297(16) 0.0047(14) 0.0203(14) -0.0042(14)
C33 0.0118(12) 0.0131(13) 0.0163(13) 0.0009(10) 0.0070(10) 0.0023(10)
C34 0.0096(11) 0.0104(13) 0.0170(13) 0.0009(10) 0.0050(10) -0.0006(10)
B1 0.0095(13) 0.0163(16) 0.0168(14) -0.0003(12) 0.0028(11) 0.0006(12)
B2 0.0119(14) 0.0114(15) 0.0228(16) -0.0007(12) 0.0049(12) -0.0007(12)
B3 0.0138(14) 0.0114(15) 0.0208(15) -0.0008(12) 0.0070(12) 0.0026(12)
B4 0.0128(14) 0.0174(16) 0.0204(15) 0.0022(12) 0.0070(12) 0.0043(12)
B5 0.0174(15) 0.0164(16) 0.0184(15) -0.0020(12) 0.0090(12) 0.0041(13)
B6 0.0151(14) 0.0160(16) 0.0157(14) -0.0026(12) 0.0035(12) -0.0020(12)
B7 0.0150(14) 0.0171(16) 0.0200(15) -0.0030(13) 0.0034(12) -0.0009(13)
B8 0.0182(15) 0.0109(15) 0.0238(16) -0.0029(12) 0.0059(13) 0.0009(12)
B9 0.0227(16) 0.0144(16) 0.0202(15) -0.0069(13) 0.0062(13) -0.0001(13)
B016 0.0166(15) 0.0147(16) 0.0267(17) -0.0016(13) 0.0088(13) 0.0046(13)
Cl1 0.0362(4) 0.0470(5) 0.0350(4) 0.0073(4) 0.0194(4) 0.0000(4)
Cl2 0.0458(5) 0.0563(6) 0.0391(5) 0.0065(4) 0.0202(4) 0.0203(5)
C32 0.0256(17) 0.047(2) 0.0381(19) 0.0032(17) 0.0129(15) 0.0073(16)

loop_
_atom_type_symbol
_atom_type_description
_atom_type_scat_dispersion_real
_atom_type_scat_dispersion_imag
_atom_type_scat_source
C C 0.0181 0.0091 'International Tables Vol C Tables 4.2.6.8 and 6.1.1.4'
H H 0.0000 0.0000 'International Tables Vol C Tables 4.2.6.8 and 6.1.1.4'
B B 0.0090 0.0039 'International Tables Vol C Tables 4.2.6.8 and 6.1.1.4'
Cl Cl 0.3639 0.7018 'International Tables Vol C Tables 4.2.6.8 and 6.1.1.4'
N N 0.0311 0.0180 'International Tables Vol C Tables 4.2.6.8 and 6.1.1.4'
O O 0.0492 0.0322 'International Tables Vol C Tables 4.2.6.8 and 6.1.1.4'
Ru Ru 0.0552 3.2960 'International Tables Vol C Tables 4.2.6.8 and 6.1.1.4'
S S 0.3331 0.5567 'International Tables Vol C Tables 4.2.6.8 and 6.1.1.4'

loop_
_citation_id
_citation_doi
_citation_year
1 10.1021/acs.organomet.7b00556 2017

loop_
_geom_angle_atom_site_label_1
_geom_angle_atom_site_label_2
_geom_angle_atom_site_label_3
_geom_angle
S1 Ru1 S2 91.75(2)
S1 Ru1 O1 172.02(5)
O1 Ru1 S2 88.62(5)
C12 Ru1 S1 85.51(8)
C12 Ru1 S2 150.21(8)
C12 Ru1 O1 98.08(9)
C22 Ru1 S1 93.52(9)
C22 Ru1 S2 110.23(8)
C22 Ru1 O1 78.89(10)
C22 Ru1 C12 99.56(11)
C34 S1 Ru1 105.82(9)
C33 S2 Ru1 105.30(9)
C24 O1 Ru1 109.05(16)
C24 O1 C29 120.1(2)
C29 O1 Ru1 121.37(16)
C1 N1 C10 118.5(2)
C12 N1 C1 128.6(2)
C12 N1 C10 112.9(2)
C12 N2 C11 112.7(2)
C12 N2 C13 126.1(2)
C13 N2 C11 119.1(2)
C2 C1 N1 119.4(3)
C6 C1 N1 118.4(3)
C6 C1 C2 122.1(3)
C1 C2 C3 117.4(3)
C1 C2 C7 121.6(3)
C3 C2 C7 121.0(3)
C2 C3 H3 119.0
C4 C3 C2 122.1(3)
C4 C3 H3 119.0
C3 C4 C5 118.7(3)
C3 C4 C8 121.4(3)
C5 C4 C8 119.8(3)
C4 C5 H5 119.4
C6 C5 C4 121.3(3)
C6 C5 H5 119.4
C1 C6 C9 121.2(3)
C5 C6 C1 118.5(3)
C5 C6 C9 120.3(3)
C2 C7 H7A 109.5
C2 C7 H7B 109.5
C2 C7 H7C 109.5
H7A C7 H7B 109.5
H7A C7 H7C 109.5
H7B C7 H7C 109.5
C4 C8 H8A 109.5
C4 C8 H8B 109.5
C4 C8 H8C 109.5
H8A C8 H8B 109.5
H8A C8 H8C 109.5
H8B C8 H8C 109.5
C6 C9 H9A 109.5
C6 C9 H9B 109.5
C6 C9 H9C 109.5
H9A C9 H9B 109.5
H9A C9 H9C 109.5
H9B C9 H9C 109.5
N1 C10 H10A 111.3
N1 C10 H10B 111.3
N1 C10 C11 102.1(2)
H10A C10 H10B 109.2
C11 C10 H10A 111.3
C11 C10 H10B 111.3
N2 C11 C10 101.7(2)
N2 C11 H11A 111.4
N2 C11 H11B 111.4
C10 C11 H11A 111.4
C10 C11 H11B 111.4
H11A C11 H11B 109.3
N1 C12 Ru1 130.4(2)
N1 C12 N2 107.8(2)
N2 C12 Ru1 121.68(19)
C14 C13 N2 119.4(2)
C18 C13 N2 118.9(3)
C18 C13 C14 121.4(3)
C13 C14 C19 122.4(3)
C15 C14 C13 117.8(3)
C15 C14 C19 119.8(3)
C14 C15 H15 118.9
C16 C15 C14 122.3(3)
C16 C15 H15 118.9
C15 C16 C17 118.3(3)
C15 C16 C20 121.2(3)
C17 C16 C20 120.5(3)
C16 C17 H17 119.1
C16 C17 C18 121.8(3)
C18 C17 H17 119.1
C13 C18 C21 121.5(3)
C17 C18 C13 118.3(3)
C17 C18 C21 120.1(3)
C14 C19 H19A 109.5
C14 C19 H19B 109.5
C14 C19 H19C 109.5
H19A C19 H19B 109.5
H19A C19 H19C 109.5
H19B C19 H19C 109.5
C16 C20 H20A 109.5
C16 C20 H20B 109.5
C16 C20 H20C 109.5
H20A C20 H20B 109.5
H20A C20 H20C 109.5
H20B C20 H20C 109.5
C18 C21 H21A 109.5
C18 C21 H21B 109.5
C18 C21 H21C 109.5
H21A C21 H21B 109.5
H21A C21 H21C 109.5
H21B C21 H21C 109.5
Ru1 C22 H22A 107.3
Ru1 C22 H22B 107.3
H22A C22 H22B 106.9
C23 C22 Ru1 120.2(2)
C23 C22 H22A 107.3
C23 C22 H22B 107.3
C24 C23 C22 118.1(2)
C28 C23 C22 123.5(3)
C28 C23 C24 118.4(3)
O1 C24 C23 113.7(2)
C25 C24 O1 124.8(3)
C25 C24 C23 121.4(3)
C24 C25 H25 120.6
C24 C25 C26 118.8(3)
C26 C25 H25 120.6
C25 C26 H26 119.5
C27 C26 C25 121.0(3)
C27 C26 H26 119.5
C26 C27 H27 120.1
C28 C27 C26 119.8(3)
C28 C27 H27 120.1
C23 C28 H28 119.7
C27 C28 C23 120.6(3)
C27 C28 H28 119.7
O1 C29 H29 106.2
O1 C29 C30 111.9(3)
O1 C29 C31 112.3(2)
C30 C29 H29 106.2
C31 C29 H29 106.2
C31 C29 C30 113.5(3)
C29 C30 H30A 109.5
C29 C30 H30B 109.5
C29 C30 H30C 109.5
H30A C30 H30B 109.5
H30A C30 H30C 109.5
H30B C30 H30C 109.5
C29 C31 H31A 109.5
C29 C31 H31B 109.5
C29 C31 H31C 109.5
H31A C31 H31B 109.5
H31A C31 H31C 109.5
H31B C31 H31C 109.5
C34 C33 S2 117.40(18)
C34 C33 B1 61.17(15)
C34 C33 B4 61.72(16)
C34 C33 B5 110.8(2)
C34 C33 B6 110.6(2)
B1 C33 S2 116.16(18)
B4 C33 S2 118.28(18)
B4 C33 B1 113.6(2)
B5 C33 S2 122.52(18)
B5 C33 B1 113.4(2)
B5 C33 B4 61.56(17)
B5 C33 B6 62.67(17)
B6 C33 S2 121.22(19)
B6 C33 B1 61.81(17)
B6 C33 B4 113.2(2)
C33 C34 S1 117.57(18)
C33 C34 B1 61.72(16)
C33 C34 B2 110.8(2)
C33 C34 B3 110.9(2)
C33 C34 B4 61.27(16)
B1 C34 S1 117.64(18)
B1 C34 B4 113.7(2)
B2 C34 S1 121.93(18)
B2 C34 B1 61.65(17)
B2 C34 B4 113.4(2)
B3 C34 S1 121.17(18)
B3 C34 B1 113.5(2)
B3 C34 B2 62.70(17)
B3 C34 B4 61.87(17)
B4 C34 S1 116.87(18)
C33 B1 H1 124.5
C33 B1 B2 104.9(2)
C33 B1 B6 58.60(16)
C33 B1 B7 105.1(2)
C34 B1 C33 57.11(15)
C34 B1 H1 124.5
C34 B1 B2 58.84(16)
C34 B1 B6 104.8(2)
C34 B1 B7 105.2(2)
B2 B1 H1 121.9
B2 B1 B6 108.4(2)
B6 B1 H1 122.0
B7 B1 H1 122.6
B7 B1 B2 60.24(18)
B7 B1 B6 60.35(18)
C34 B2 B1 59.51(16)
C34 B2 H2 124.3
C34 B2 B3 58.52(16)
C34 B2 B7 105.3(2)
C34 B2 B8 105.0(2)
B1 B2 H2 121.2
B1 B2 B3 108.3(2)
B1 B2 B7 59.80(18)
B1 B2 B8 108.3(2)
B3 B2 H2 121.6
B7 B2 H2 122.2
B7 B2 B3 108.1(2)
B7 B2 B8 60.33(18)
B8 B2 H2 122.2
B8 B2 B3 59.91(17)
C34 B3 B2 58.78(16)
C34 B3 H3A 124.0
C34 B3 B4 59.83(17)
C34 B3 B8 105.2(2)
C34 B3 B016 105.3(2)
B2 B3 H3A 121.4
B2 B3 B016 108.0(2)
B4 B3 B2 108.5(2)
B4 B3 H3A 121.4
B4 B3 B8 107.8(2)
B4 B3 B016 59.22(18)
B8 B3 B2 59.92(17)
B8 B3 H3A 122.3
B8 B3 B016 60.17(18)
B016 B3 H3A 122.5
C33 B4 C34 57.01(15)
C33 B4 B3 104.6(2)
C33 B4 H4 124.5
C33 B4 B5 58.79(16)
C33 B4 B016 105.5(2)
C34 B4 B3 58.30(16)
C34 B4 H4 124.7
C34 B4 B5 104.8(2)
C34 B4 B016 105.3(2)
B3 B4 H4 122.0
B5 B4 B3 108.7(2)
B5 B4 H4 121.7
B016 B4 B3 60.71(18)
B016 B4 H4 122.2
B016 B4 B5 60.59(19)
C33 B5 B4 59.65(17)
C33 B5 H5A 124.1
C33 B5 B6 58.75(16)
C33 B5 B9 105.0(2)
C33 B5 B016 105.4(2)
B4 B5 H5A 121.3
B4 B5 B6 108.5(2)
B4 B5 B9 108.0(2)
B4 B5 B016 59.54(18)
B6 B5 H5A 121.5
B9 B5 H5A 122.4
B9 B5 B6 59.74(18)
B016 B5 H5A 122.3
B016 B5 B6 108.0(2)
B016 B5 B9 60.24(18)
C33 B6 B1 59.59(16)
C33 B6 B5 58.58(16)
C33 B6 H6 124.2
C33 B6 B7 105.2(2)
C33 B6 B9 105.1(2)
B1 B6 B5 108.3(2)
B1 B6 H6 121.4
B1 B6 B7 59.46(17)
B1 B6 B9 107.9(2)
B5 B6 H6 121.5
B7 B6 B5 108.0(2)
B7 B6 H6 122.4
B9 B6 B5 59.97(18)
B9 B6 H6 122.3
B9 B6 B7 60.16(18)
B1 B7 B2 59.96(17)
B1 B7 B6 60.20(17)
B1 B7 H7 121.5
B1 B7 B8 108.2(2)
B1 B7 B9 108.3(2)
B2 B7 B6 108.0(2)
B2 B7 H7 121.7
B2 B7 B8 60.08(18)
B2 B7 B9 108.3(2)
B6 B7 H7 121.7
B6 B7 B8 108.1(2)
B6 B7 B9 59.89(18)
B8 B7 H7 121.5
B9 B7 H7 121.5
B9 B7 B8 60.27(18)
B2 B8 B7 59.59(17)
B2 B8 H8 121.8
B2 B8 B9 107.5(2)
B2 B8 B016 108.1(2)
B3 B8 B2 60.17(17)
B3 B8 B7 107.7(2)
B3 B8 H8 121.7
B3 B8 B9 107.8(2)
B3 B8 B016 60.10(18)
B7 B8 H8 122.0
B7 B8 B9 59.83(18)
B7 B8 B016 107.8(2)
B9 B8 H8 122.0
B016 B8 H8 121.6
B016 B8 B9 59.90(18)
B5 B9 B7 108.1(2)
B5 B9 B8 107.7(2)
B5 B9 H9 121.7
B5 B9 B016 59.78(18)
B6 B9 B5 60.29(18)
B6 B9 B7 59.95(18)
B6 B9 B8 107.9(2)
B6 B9 H9 121.6
B6 B9 B016 108.1(2)
B7 B9 B8 59.90(18)
B7 B9 H9 121.7
B7 B9 B016 107.9(2)
B8 B9 H9 121.9
B016 B9 B8 59.96(18)
B016 B9 H9 121.8
B3 B016 B8 59.73(17)
B3 B016 B9 107.7(2)
B3 B016 H016 122.0
B4 B016 B3 60.07(17)
B4 B016 B5 59.87(18)
B4 B016 B8 108.1(2)
B4 B016 B9 108.0(2)
B4 B016 H016 121.6
B5 B016 B3 107.6(2)
B5 B016 B8 108.0(2)
B5 B016 B9 59.99(18)
B5 B016 H016 121.8
B8 B016 H016 121.6
B9 B016 B8 60.14(18)
B9 B016 H016 121.7
Cl1 C32 H32A 109.4
Cl1 C32 H32B 109.4
Cl2 C32 Cl1 111.33(19)
Cl2 C32 H32A 109.4
Cl2 C32 H32B 109.4
H32A C32 H32B 108.0

loop_
_geom_bond_atom_site_label_1
_geom_bond_atom_site_label_2
_geom_bond_distance
Ru1 S1 2.2813(7)
Ru1 S2 2.3215(7)
Ru1 O1 2.2949(19)
Ru1 C12 2.065(3)
Ru1 C22 1.830(3)
S1 C34 1.787(3)
S2 C33 1.780(3)
O1 C24 1.393(3)
O1 C29 1.484(3)
N1 C1 1.437(4)
N1 C10 1.480(4)
N1 C12 1.337(4)
N2 C11 1.479(4)
N2 C12 1.348(4)
N2 C13 1.437(3)
C1 C2 1.398(4)
C1 C6 1.394(5)
C2 C3 1.401(4)
C2 C7 1.502(4)
C3 H3 0.9300
C3 C4 1.386(5)
C4 C5 1.394(4)
C4 C8 1.520(4)
C5 H5 0.9300
C5 C6 1.393(4)
C6 C9 1.509(4)
C7 H7A 0.9600
C7 H7B 0.9600
C7 H7C 0.9600
C8 H8A 0.9600
C8 H8B 0.9600
C8 H8C 0.9600
C9 H9A 0.9600
C9 H9B 0.9600
C9 H9C 0.9600
C10 H10A 0.9700
C10 H10B 0.9700
C10 C11 1.524(4)
C11 H11A 0.9700
C11 H11B 0.9700
C13 C14 1.401(4)
C13 C18 1.399(4)
C14 C15 1.395(4)
C14 C19 1.497(4)
C15 H15 0.9300
C15 C16 1.387(5)
C16 C17 1.390(5)
C16 C20 1.509(4)
C17 H17 0.9300
C17 C18 1.392(4)
C18 C21 1.507(4)
C19 H19A 0.9600
C19 H19B 0.9600
C19 H19C 0.9600
C20 H20A 0.9600
C20 H20B 0.9600
C20 H20C 0.9600
C21 H21A 0.9600
C21 H21B 0.9600
C21 H21C 0.9600
C22 H22A 0.9700
C22 H22B 0.9700
C22 C23 1.445(4)
C23 C24 1.405(4)
C23 C28 1.400(4)
C24 C25 1.383(4)
C25 H25 0.9300
C25 C26 1.390(4)
C26 H26 0.9300
C26 C27 1.387(5)
C27 H27 0.9300
C27 C28 1.384(4)
C28 H28 0.9300
C29 H29 0.9800
C29 C30 1.523(4)
C29 C31 1.519(4)
C30 H30A 0.9600
C30 H30B 0.9600
C30 H30C 0.9600
C31 H31A 0.9600
C31 H31B 0.9600
C31 H31C 0.9600
C33 C34 1.658(4)
C33 B1 1.739(4)
C33 B4 1.733(4)
C33 B5 1.718(4)
C33 B6 1.721(4)
C34 B1 1.729(4)
C34 B2 1.718(4)
C34 B3 1.713(4)
C34 B4 1.741(4)
B1 H1 1.1000
B1 B2 1.766(4)
B1 B6 1.777(4)
B1 B7 1.764(4)
B2 H2 1.1000
B2 B3 1.785(4)
B2 B7 1.771(4)
B2 B8 1.780(4)
B3 H3A 1.1000
B3 B4 1.775(4)
B3 B8 1.780(4)
B3 B016 1.787(4)
B4 H4 1.1000
B4 B5 1.766(4)
B4 B016 1.760(5)
B5 H5A 1.1000
B5 B6 1.788(4)
B5 B9 1.782(5)
B5 B016 1.779(5)
B6 H6 1.1000
B6 B7 1.779(4)
B6 B9 1.778(5)
B7 H7 1.1000
B7 B8 1.785(5)
B7 B9 1.783(4)
B8 H8 1.1000
B8 B9 1.791(5)
B8 B016 1.788(4)
B9 H9 1.1000
B9 B016 1.787(5)
B016 H016 1.1000
Cl1 C32 1.764(4)
Cl2 C32 1.764(3)
C32 H32A 0.9700
C32 H32B 0.9700

loop_
_geom_torsion_atom_site_label_1
_geom_torsion_atom_site_label_2
_geom_torsion_atom_site_label_3
_geom_torsion_atom_site_label_4
_geom_torsion
Ru1 S1 C34 C33 -11.43(19)
Ru1 S1 C34 B1 59.31(19)
Ru1 S1 C34 B2 131.54(19)
Ru1 S1 C34 B3 -153.21(17)
Ru1 S1 C34 B4 -81.35(19)
Ru1 S2 C33 C34 8.47(19)
Ru1 S2 C33 B1 -61.00(19)
Ru1 S2 C33 B4 79.37(19)
Ru1 S2 C33 B5 152.01(19)
Ru1 S2 C33 B6 -132.48(18)
Ru1 O1 C24 C23 -0.6(3)
Ru1 O1 C24 C25 -177.0(2)
Ru1 O1 C29 C30 134.7(2)
Ru1 O1 C29 C31 -96.4(3)
Ru1 C22 C23 C24 1.3(4)
Ru1 C22 C23 C28 -179.4(2)
S1 Ru1 C22 C23 176.3(2)
S1 C34 B1 C33 -108.1(2)
S1 C34 B1 B2 113.3(2)
S1 C34 B1 B6 -143.88(19)
S1 C34 B1 B7 153.43(18)
S1 C34 B2 B1 -106.6(2)
S1 C34 B2 B3 111.4(2)
S1 C34 B2 B7 -146.49(19)
S1 C34 B2 B8 150.76(19)
S1 C34 B3 B2 -112.5(2)
S1 C34 B3 B4 106.0(2)
S1 C34 B3 B8 -151.98(18)
S1 C34 B3 B016 145.41(19)
S1 C34 B4 C33 108.3(2)
S1 C34 B4 B3 -112.8(2)
S1 C34 B4 B5 144.14(19)
S1 C34 B4 B016 -152.89(19)
S2 Ru1 C22 C23 83.1(2)
S2 C33 C34 S1 1.9(3)
S2 C33 C34 B1 -106.4(2)
S2 C33 C34 B2 -144.93(19)
S2 C33 C34 B3 147.41(18)
S2 C33 C34 B4 109.1(2)
S2 C33 B1 C34 108.3(2)
S2 C33 B1 B2 144.25(19)
S2 C33 B1 B6 -113.1(2)
S2 C33 B1 B7 -153.14(19)
S2 C33 B4 C34 -107.7(2)
S2 C33 B4 B3 -142.97(19)
S2 C33 B4 B5 113.8(2)
S2 C33 B4 B016 153.94(18)
S2 C33 B5 B4 -107.1(2)
S2 C33 B5 B6 111.3(2)
S2 C33 B5 B9 150.6(2)
S2 C33 B5 B016 -146.7(2)
S2 C33 B6 B1 105.1(2)
S2 C33 B6 B5 -113.2(2)
S2 C33 B6 B7 144.72(19)
S2 C33 B6 B9 -152.72(19)
O1 Ru1 C22 C23 -1.2(2)
O1 C24 C25 C26 178.4(3)
N1 C1 C2 C3 -175.6(2)
N1 C1 C2 C7 5.1(4)
N1 C1 C6 C5 175.8(2)
N1 C1 C6 C9 -3.7(4)
N1 C10 C11 N2 15.2(3)
N2 C13 C14 C15 176.3(2)
N2 C13 C14 C19 -2.8(4)
N2 C13 C18 C17 -177.0(2)
N2 C13 C18 C21 0.4(4)
C1 N1 C10 C11 168.4(3)
C1 N1 C12 Ru1 6.3(5)
C1 N1 C12 N2 -177.4(3)
C1 C2 C3 C4 0.3(4)
C2 C1 C6 C5 0.5(4)
C2 C1 C6 C9 -179.0(3)
C2 C3 C4 C5 -0.3(4)
C2 C3 C4 C8 -178.2(3)
C3 C4 C5 C6 0.4(4)
C4 C5 C6 C1 -0.5(4)
C4 C5 C6 C9 179.0(3)
C6 C1 C2 C3 -0.4(4)
C6 C1 C2 C7 -179.6(3)
C7 C2 C3 C4 179.5(3)
C8 C4 C5 C6 178.3(3)
C10 N1 C1 C2 84.3(4)
C10 N1 C1 C6 -91.1(3)
C10 N1 C12 Ru1 -172.4(2)
C10 N1 C12 N2 3.9(3)
C11 N2 C12 Ru1 -175.90(19)
C11 N2 C12 N1 7.5(3)
C11 N2 C13 C14 -84.7(3)
C11 N2 C13 C18 88.2(3)
C12 Ru1 C22 C23 -97.7(2)
C12 N1 C1 C2 -94.4(4)
C12 N1 C1 C6 90.2(4)
C12 N1 C10 C11 -12.7(4)
C12 N2 C11 C10 -14.8(3)
C12 N2 C13 C14 113.0(3)
C12 N2 C13 C18 -74.0(4)
C13 N2 C11 C10 -179.3(3)
C13 N2 C12 Ru1 -12.7(4)
C13 N2 C12 N1 170.6(3)
C13 C14 C15 C16 -0.9(4)
C14 C13 C18 C17 -4.2(4)
C14 C13 C18 C21 173.2(3)
C14 C15 C16 C17 -1.1(4)
C14 C15 C16 C20 -179.8(3)
C15 C16 C17 C18 0.4(4)
C16 C17 C18 C13 2.2(4)
C16 C17 C18 C21 -175.3(3)
C18 C13 C14 C15 3.5(4)
C18 C13 C14 C19 -175.5(3)
C19 C14 C15 C16 178.2(3)
C20 C16 C17 C18 179.2(3)
C22 C23 C24 O1 -0.3(4)
C22 C23 C24 C25 176.2(3)
C22 C23 C28 C27 -177.5(3)
C23 C24 C25 C26 2.3(5)
C24 O1 C29 C30 -82.7(3)
C24 O1 C29 C31 46.2(3)
C24 C23 C28 C27 1.7(4)
C24 C25 C26 C27 -0.2(5)
C25 C26 C27 C28 -1.1(5)
C26 C27 C28 C23 0.3(4)
C28 C23 C24 O1 -179.6(2)
C28 C23 C24 C25 -3.1(4)
C29 O1 C24 C23 -147.4(2)
C29 O1 C24 C25 36.3(4)
C33 C34 B1 B2 -138.5(2)
C33 C34 B1 B6 -35.73(19)
C33 C34 B1 B7 -98.4(2)
C33 C34 B2 B1 38.6(2)
C33 C34 B2 B3 -103.5(2)
C33 C34 B2 B7 -1.3(3)
C33 C34 B2 B8 -64.1(3)
C33 C34 B3 B2 103.4(2)
C33 C34 B3 B4 -38.1(2)
C33 C34 B3 B8 64.0(2)
C33 C34 B3 B016 1.3(3)
C33 C34 B4 B3 138.9(2)
C33 C34 B4 B5 35.8(2)
C33 C34 B4 B016 98.8(2)
C33 B1 B2 C34 -35.13(18)
C33 B1 B2 B3 -1.6(3)
C33 B1 B2 B7 99.1(2)
C33 B1 B2 B8 61.9(3)
C33 B1 B6 B5 -33.8(2)
C33 B1 B6 B7 -134.4(2)
C33 B1 B6 B9 -97.3(2)
C33 B1 B7 B2 -98.8(2)
C33 B1 B7 B6 39.21(19)
C33 B1 B7 B8 -61.7(3)
C33 B1 B7 B9 2.2(3)
C33 B4 B5 B6 34.0(2)
C33 B4 B5 B9 97.2(2)
C33 B4 B5 B016 134.5(2)
C33 B4 B016 B3 98.3(2)
C33 B4 B016 B5 -39.30(19)
C33 B4 B016 B8 61.5(3)
C33 B4 B016 B9 -2.2(3)
C33 B5 B6 B1 34.3(2)
C33 B5 B6 B7 97.2(2)
C33 B5 B6 B9 134.8(2)
C33 B5 B9 B6 -38.9(2)
C33 B5 B9 B7 -1.3(3)
C33 B5 B9 B8 62.0(3)
C33 B5 B9 B016 99.4(2)
C33 B5 B016 B3 1.9(3)
C33 B5 B016 B4 39.70(19)
C33 B5 B016 B8 -61.2(3)
C33 B5 B016 B9 -98.8(2)
C33 B6 B7 B1 -39.71(19)
C33 B6 B7 B2 -2.2(3)
C33 B6 B7 B8 61.4(3)
C33 B6 B7 B9 98.9(2)
C33 B6 B9 B5 38.82(19)
C33 B6 B9 B7 -99.1(2)
C33 B6 B9 B8 -61.8(3)
C33 B6 B9 B016 1.6(3)
C34 C33 B1 B2 35.90(19)
C34 C33 B1 B6 138.6(2)
C34 C33 B1 B7 98.5(2)
C34 C33 B4 B3 -35.28(19)
C34 C33 B4 B5 -138.6(2)
C34 C33 B4 B016 -98.4(2)
C34 C33 B5 B4 38.6(2)
C34 C33 B5 B6 -103.1(2)
C34 C33 B5 B9 -63.7(3)
C34 C33 B5 B016 -1.1(3)
C34 C33 B6 B1 -38.2(2)
C34 C33 B6 B5 103.5(2)
C34 C33 B6 B7 1.4(3)
C34 C33 B6 B9 64.0(3)
C34 B1 B2 B3 33.53(19)
C34 B1 B2 B7 134.3(2)
C34 B1 B2 B8 97.0(2)
C34 B1 B6 C33 35.07(18)
C34 B1 B6 B5 1.2(3)
C34 B1 B6 B7 -99.3(2)
C34 B1 B6 B9 -62.2(3)
C34 B1 B7 B2 -39.42(19)
C34 B1 B7 B6 98.6(2)
C34 B1 B7 B8 -2.3(3)
C34 B1 B7 B9 61.5(3)
C34 B2 B3 B4 34.6(2)
C34 B2 B3 B8 134.9(2)
C34 B2 B3 B016 97.3(2)
C34 B2 B7 B1 39.79(19)
C34 B2 B7 B6 2.2(3)
C34 B2 B7 B8 -98.8(2)
C34 B2 B7 B9 -61.2(3)
C34 B2 B8 B3 -38.7(2)
C34 B2 B8 B7 99.3(2)
C34 B2 B8 B9 62.1(3)
C34 B2 B8 B016 -1.1(3)
C34 B3 B4 C33 34.70(18)
C34 B3 B4 B5 96.2(2)
C34 B3 B4 B016 134.5(2)
C34 B3 B8 B2 38.88(19)
C34 B3 B8 B7 1.6(3)
C34 B3 B8 B9 -61.5(3)
C34 B3 B8 B016 -99.2(2)
C34 B3 B016 B4 -39.7(2)
C34 B3 B016 B5 -2.0(3)
C34 B3 B016 B8 99.0(2)
C34 B3 B016 B9 61.3(3)
C34 B4 B5 C33 -35.05(19)
C34 B4 B5 B6 -1.1(3)
C34 B4 B5 B9 62.2(3)
C34 B4 B5 B016 99.4(2)
C34 B4 B016 B3 38.95(19)
C34 B4 B016 B5 -98.6(2)
C34 B4 B016 B8 2.1(3)
C34 B4 B016 B9 -61.5(3)
B1 C33 C34 S1 108.3(2)
B1 C33 C34 B2 -38.6(2)
B1 C33 C34 B3 -106.2(2)
B1 C33 C34 B4 -144.6(2)
B1 C33 B4 C34 33.7(2)
B1 C33 B4 B3 -1.6(3)
B1 C33 B4 B5 -104.9(2)
B1 C33 B4 B016 -64.7(3)
B1 C33 B5 B4 105.1(2)
B1 C33 B5 B6 -36.5(2)
B1 C33 B5 B9 2.8(3)
B1 C33 B5 B016 65.5(3)
B1 C33 B6 B5 141.7(2)
B1 C33 B6 B7 39.6(2)
B1 C33 B6 B9 102.2(2)
B1 C34 B2 B3 -142.1(2)
B1 C34 B2 B7 -39.9(2)
B1 C34 B2 B8 -102.7(2)
B1 C34 B3 B2 36.2(2)
B1 C34 B3 B4 -105.3(2)
B1 C34 B3 B8 -3.3(3)
B1 C34 B3 B016 -65.9(3)
B1 C34 B4 C33 -33.9(2)
B1 C34 B4 B3 105.0(2)
B1 C34 B4 B5 2.0(3)
B1 C34 B4 B016 64.9(3)
B1 B2 B3 C34 -33.9(2)
B1 B2 B3 B4 0.7(3)
B1 B2 B3 B8 101.0(2)
B1 B2 B3 B016 63.4(3)
B1 B2 B7 B6 -37.6(2)
B1 B2 B7 B8 -138.6(2)
B1 B2 B7 B9 -101.0(2)
B1 B2 B8 B3 -101.0(2)
B1 B2 B8 B7 37.0(2)
B1 B2 B8 B9 -0.2(3)
B1 B2 B8 B016 -63.4(3)
B1 B6 B7 B2 37.5(2)
B1 B6 B7 B8 101.1(2)
B1 B6 B7 B9 138.6(2)
B1 B6 B9 B5 101.2(2)
B1 B6 B9 B7 -36.8(2)
B1 B6 B9 B8 0.5(3)
B1 B6 B9 B016 63.9(3)
B1 B7 B8 B2 -37.1(2)
B1 B7 B8 B3 0.4(3)
B1 B7 B8 B9 101.1(2)
B1 B7 B8 B016 63.9(3)
B1 B7 B9 B5 -0.6(3)
B1 B7 B9 B6 37.2(2)
B1 B7 B9 B8 -101.0(2)
B1 B7 B9 B016 -63.8(3)
B2 C34 B1 C33 138.5(2)
B2 C34 B1 B6 102.8(2)
B2 C34 B1 B7 40.1(2)
B2 C34 B3 B4 -141.5(2)
B2 C34 B3 B8 -39.4(2)
B2 C34 B3 B016 -102.0(2)
B2 C34 B4 C33 -101.8(2)
B2 C34 B4 B3 37.1(2)
B2 C34 B4 B5 -66.0(3)
B2 C34 B4 B016 -3.0(3)
B2 B1 B6 C33 96.6(2)
B2 B1 B6 B5 62.8(3)
B2 B1 B6 B7 -37.7(2)
B2 B1 B6 B9 -0.7(3)
B2 B1 B7 B6 138.0(2)
B2 B1 B7 B8 37.1(2)
B2 B1 B7 B9 101.0(2)
B2 B3 B4 C33 0.5(3)
B2 B3 B4 C34 -34.2(2)
B2 B3 B4 B5 62.0(3)
B2 B3 B4 B016 100.3(2)
B2 B3 B8 B7 -37.3(2)
B2 B3 B8 B9 -100.4(2)
B2 B3 B8 B016 -138.0(2)
B2 B3 B016 B4 -101.3(2)
B2 B3 B016 B5 -63.5(3)
B2 B3 B016 B8 37.5(2)
B2 B3 B016 B9 -0.2(3)
B2 B7 B8 B3 37.5(2)
B2 B7 B8 B9 138.2(2)
B2 B7 B8 B016 101.0(2)
B2 B7 B9 B5 62.9(3)
B2 B7 B9 B6 100.7(2)
B2 B7 B9 B8 -37.5(2)
B2 B7 B9 B016 -0.3(3)
B2 B8 B9 B5 -63.9(3)
B2 B8 B9 B6 -0.2(3)
B2 B8 B9 B7 37.1(2)
B2 B8 B9 B016 -101.2(2)
B2 B8 B016 B3 -37.6(2)
B2 B8 B016 B4 -0.6(3)
B2 B8 B016 B5 62.7(3)
B2 B8 B016 B9 100.2(2)
B3 C34 B1 C33 102.0(2)
B3 C34 B1 B2 -36.6(2)
B3 C34 B1 B6 66.2(3)
B3 C34 B1 B7 3.5(3)
B3 C34 B2 B1 142.1(2)
B3 C34 B2 B7 102.1(2)
B3 C34 B2 B8 39.4(2)
B3 C34 B4 C33 -138.9(2)
B3 C34 B4 B5 -103.1(2)
B3 C34 B4 B016 -40.1(2)
B3 B2 B7 B1 101.1(2)
B3 B2 B7 B6 63.5(3)
B3 B2 B7 B8 -37.5(2)
B3 B2 B7 B9 0.1(3)
B3 B2 B8 B7 138.1(2)
B3 B2 B8 B9 100.8(2)
B3 B2 B8 B016 37.6(2)
B3 B4 B5 C33 -96.1(2)
B3 B4 B5 B6 -62.1(3)
B3 B4 B5 B9 1.1(3)
B3 B4 B5 B016 38.4(2)
B3 B4 B016 B5 -137.6(2)
B3 B4 B016 B8 -36.8(2)
B3 B4 B016 B9 -100.4(2)
B3 B8 B9 B5 -0.4(3)
B3 B8 B9 B6 63.3(3)
B3 B8 B9 B7 100.6(2)
B3 B8 B9 B016 -37.7(2)
B3 B8 B016 B4 37.0(2)
B3 B8 B016 B5 100.3(2)
B3 B8 B016 B9 137.8(2)
B4 C33 C34 S1 -107.2(2)
B4 C33 C34 B1 144.6(2)
B4 C33 C34 B2 106.0(2)
B4 C33 C34 B3 38.3(2)
B4 C33 B1 C34 -33.9(2)
B4 C33 B1 B2 2.0(3)
B4 C33 B1 B6 104.7(2)
B4 C33 B1 B7 64.7(3)
B4 C33 B5 B6 -141.7(2)
B4 C33 B5 B9 -102.3(2)
B4 C33 B5 B016 -39.6(2)
B4 C33 B6 B1 -105.3(2)
B4 C33 B6 B5 36.4(2)
B4 C33 B6 B7 -65.7(3)
B4 C33 B6 B9 -3.1(3)
B4 C34 B1 C33 33.7(2)
B4 C34 B1 B2 -104.8(2)
B4 C34 B1 B6 -2.0(3)
B4 C34 B1 B7 -64.7(3)
B4 C34 B2 B1 105.3(2)
B4 C34 B2 B3 -36.8(2)
B4 C34 B2 B7 65.4(3)
B4 C34 B2 B8 2.6(3)
B4 C34 B3 B2 141.5(2)
B4 C34 B3 B8 102.0(2)
B4 C34 B3 B016 39.4(2)
B4 B3 B8 B2 101.5(2)
B4 B3 B8 B7 64.3(3)
B4 B3 B8 B9 1.1(3)
B4 B3 B8 B016 -36.5(2)
B4 B3 B016 B5 37.7(2)
B4 B3 B016 B8 138.7(2)
B4 B3 B016 B9 101.0(2)
B4 B5 B6 C33 -34.4(2)
B4 B5 B6 B1 -0.1(3)
B4 B5 B6 B7 62.8(3)
B4 B5 B6 B9 100.5(2)
B4 B5 B9 B6 -101.3(2)
B4 B5 B9 B7 -63.7(3)
B4 B5 B9 B8 -0.4(3)
B4 B5 B9 B016 36.9(2)
B4 B5 B016 B3 -37.8(2)
B4 B5 B016 B8 -100.9(2)
B4 B5 B016 B9 -138.5(2)
B5 C33 C34 S1 -145.67(19)
B5 C33 C34 B1 106.1(2)
B5 C33 C34 B2 67.5(3)
B5 C33 C34 B3 -0.2(3)
B5 C33 C34 B4 -38.5(2)
B5 C33 B1 C34 -101.7(2)
B5 C33 B1 B2 -65.8(3)
B5 C33 B1 B6 36.9(2)
B5 C33 B1 B7 -3.2(3)
B5 C33 B4 C34 138.6(2)
B5 C33 B4 B3 103.3(2)
B5 C33 B4 B016 40.2(2)
B5 C33 B6 B1 -141.7(2)
B5 C33 B6 B7 -102.1(2)
B5 C33 B6 B9 -39.5(2)
B5 B4 B016 B3 137.6(2)
B5 B4 B016 B8 100.8(2)
B5 B4 B016 B9 37.1(2)
B5 B6 B7 B1 -101.0(2)
B5 B6 B7 B2 -63.5(3)
B5 B6 B7 B8 0.0(3)
B5 B6 B7 B9 37.6(2)
B5 B6 B9 B7 -137.9(2)
B5 B6 B9 B8 -100.6(2)
B5 B6 B9 B016 -37.2(2)
B5 B9 B016 B3 -100.6(2)
B5 B9 B016 B4 -37.1(2)
B5 B9 B016 B8 -138.1(2)
B6 C33 C34 S1 146.79(19)
B6 C33 C34 B1 38.5(2)
B6 C33 C34 B2 -0.1(3)
B6 C33 C34 B3 -67.7(3)
B6 C33 C34 B4 -106.0(2)
B6 C33 B1 C34 -138.6(2)
B6 C33 B1 B2 -102.7(2)
B6 C33 B1 B7 -40.1(2)
B6 C33 B4 C34 101.7(2)
B6 C33 B4 B3 66.4(3)
B6 C33 B4 B5 -36.8(2)
B6 C33 B4 B016 3.3(3)
B6 C33 B5 B4 141.7(2)
B6 C33 B5 B9 39.4(2)
B6 C33 B5 B016 102.0(2)
B6 B1 B2 C34 -96.5(2)
B6 B1 B2 B3 -62.9(3)
B6 B1 B2 B7 37.8(2)
B6 B1 B2 B8 0.5(3)
B6 B1 B7 B2 -138.0(2)
B6 B1 B7 B8 -100.9(2)
B6 B1 B7 B9 -37.0(2)
B6 B5 B9 B7 37.6(2)
B6 B5 B9 B8 100.9(2)
B6 B5 B9 B016 138.3(2)
B6 B5 B016 B3 63.4(3)
B6 B5 B016 B4 101.2(2)
B6 B5 B016 B8 0.3(3)
B6 B5 B016 B9 -37.2(2)
B6 B7 B8 B2 -100.8(2)
B6 B7 B8 B3 -63.3(3)
B6 B7 B8 B9 37.4(2)
B6 B7 B8 B016 0.2(3)
B6 B7 B9 B5 -37.7(2)
B6 B7 B9 B8 -138.2(2)
B6 B7 B9 B016 -100.9(2)
B6 B9 B016 B3 -63.1(3)
B6 B9 B016 B4 0.4(3)
B6 B9 B016 B5 37.5(2)
B6 B9 B016 B8 -100.6(2)
B7 B1 B2 C34 -134.3(2)
B7 B1 B2 B3 -100.7(2)
B7 B1 B2 B8 -37.3(2)
B7 B1 B6 C33 134.4(2)
B7 B1 B6 B5 100.5(2)
B7 B1 B6 B9 37.1(2)
B7 B2 B3 C34 -97.2(2)
B7 B2 B3 B4 -62.6(3)
B7 B2 B3 B8 37.7(2)
B7 B2 B3 B016 0.1(3)
B7 B2 B8 B3 -138.1(2)
B7 B2 B8 B9 -37.2(2)
B7 B2 B8 B016 -100.5(2)
B7 B6 B9 B5 137.9(2)
B7 B6 B9 B8 37.3(2)
B7 B6 B9 B016 100.7(2)
B7 B8 B9 B5 -101.0(2)
B7 B8 B9 B6 -37.3(2)
B7 B8 B9 B016 -138.3(2)
B7 B8 B016 B3 -100.6(2)
B7 B8 B016 B4 -63.6(3)
B7 B8 B016 B5 -0.3(3)
B7 B8 B016 B9 37.2(2)
B7 B9 B016 B3 0.3(3)
B7 B9 B016 B4 63.8(3)
B7 B9 B016 B5 100.9(2)
B7 B9 B016 B8 -37.2(2)
B8 B2 B3 C34 -134.9(2)
B8 B2 B3 B4 -100.3(2)
B8 B2 B3 B016 -37.6(2)
B8 B2 B7 B1 138.6(2)
B8 B2 B7 B6 101.0(2)
B8 B2 B7 B9 37.6(2)
B8 B3 B4 C33 -62.9(3)
B8 B3 B4 C34 -97.6(2)
B8 B3 B4 B5 -1.4(3)
B8 B3 B4 B016 36.9(2)
B8 B3 B016 B4 -138.7(2)
B8 B3 B016 B5 -101.0(2)
B8 B3 B016 B9 -37.7(2)
B8 B7 B9 B5 100.4(2)
B8 B7 B9 B6 138.2(2)
B8 B7 B9 B016 37.3(2)
B8 B9 B016 B3 37.5(2)
B8 B9 B016 B4 101.0(2)
B8 B9 B016 B5 138.1(2)
B9 B5 B6 C33 -134.8(2)
B9 B5 B6 B1 -100.6(2)
B9 B5 B6 B7 -37.7(2)
B9 B5 B016 B3 100.6(2)
B9 B5 B016 B4 138.5(2)
B9 B5 B016 B8 37.5(2)
B9 B6 B7 B1 -138.6(2)
B9 B6 B7 B2 -101.1(2)
B9 B6 B7 B8 -37.5(2)
B9 B7 B8 B2 -138.2(2)
B9 B7 B8 B3 -100.7(2)
B9 B7 B8 B016 -37.2(2)
B9 B8 B016 B3 -137.8(2)
B9 B8 B016 B4 -100.8(2)
B9 B8 B016 B5 -37.5(2)
B016 B3 B4 C33 -99.8(2)
B016 B3 B4 C34 -134.5(2)
B016 B3 B4 B5 -38.3(2)
B016 B3 B8 B2 138.0(2)
B016 B3 B8 B7 100.8(2)
B016 B3 B8 B9 37.6(2)
B016 B4 B5 C33 -134.5(2)
B016 B4 B5 B6 -100.5(2)
B016 B4 B5 B9 -37.2(2)
B016 B5 B6 C33 -97.4(2)
B016 B5 B6 B1 -63.1(3)
B016 B5 B6 B7 -0.2(3)
B016 B5 B6 B9 37.4(2)
B016 B5 B9 B6 -138.3(2)
B016 B5 B9 B7 -100.7(2)
B016 B5 B9 B8 -37.4(2)
B016 B8 B9 B5 37.3(2)
B016 B8 B9 B6 101.0(2)
B016 B8 B9 B7 138.3(2)
